data_4317768
loop_
_publ_author_name
'Vincent E. Kaasjager'
'Elisabeth Bouwman'
'S. Gorter'
'Jan Reedijk'
'Craig A. Grapperhaus'
'Joseph H. Reibenspies'
'Jason J. Smee'
'Marcetta Y. Darensbourg'
'Agnes Derecskei-Kovacs'
'Lisa M. Thomson'

_publ_section_title
;
 Unique Reactivity of a Tetradentate N2S2 Complex of Nickel: Intermediates
 in the Production of Sulfur Oxygenates
;
_journal_name_full 'Inorganic Chemistry'
_journal_page_first 1837
_journal_page_last 1844
_journal_paper_doi 10.1021/ic010784x
_journal_volume 41
_journal_year 2002
_chemical_compound_source 'Vincent Kaasjager'
_chemical_formula_moiety 'C10 H24 N2 I2 Ni S2'
_chemical_formula_sum 'C10 H24 I2 N2 Ni S2'
_chemical_formula_weight 546.783
_space_group_IT_number 14
_symmetry_cell_setting monoclinic
_symmetry_space_group_name_Hall '-P 2yn'
_symmetry_space_group_name_H-M 'P 1 21/n 1'
_atom_sites_solution_hydrogens calculated
_atom_sites_solution_primary Dirdif
_atom_sites_solution_secondary Xtal_Fourr
_audit_creation_date 98-09-03
_audit_creation_method from_xtal_archive_file_using_CIFIO
_audit_update_record 98-09-08
_cell_angle_alpha 90.00000
_cell_angle_beta 100.19(3)
_cell_angle_gamma 90.00000
_cell_formula_units_Z 4
_cell_length_a 8.865(3)
_cell_length_b 14.419(4)
_cell_length_c 14.389(6)
_cell_measurement_reflns_used 24
_cell_measurement_temperature 295
_cell_measurement_theta_max 35.00
_cell_measurement_theta_min 2.00
_cell_volume 1810.3(11)
_computing_cell_refinement 'ENRAF-Nonius CAD4 version 5'
_computing_data_collection 'ENRAF-Nonius CAD4 version 5'
_computing_data_reduction ADDREF
_computing_molecular_graphics PLATON
_computing_publication_material BONDLA
_computing_structure_refinement CRYLSQ
_computing_structure_solution DIRDIF
_diffrn_ambient_temperature 295
_diffrn_measurement_device 'Enraf-Nonius CAD4'
_diffrn_measurement_method \w/\q
_diffrn_radiation_detector scintillation
_diffrn_radiation_monochromator graphite
_diffrn_radiation_source Xray_tube
_diffrn_radiation_type 'Mo-K alpha'
_diffrn_radiation_wavelength 0.710730
_diffrn_reflns_av_R_equivalents 0.065
_diffrn_reflns_av_sigmaI/netI 0.0239
_diffrn_reflns_limit_h_max 14
_diffrn_reflns_limit_h_min -14
_diffrn_reflns_limit_k_max 23
_diffrn_reflns_limit_k_min 0
_diffrn_reflns_limit_l_max 23
_diffrn_reflns_limit_l_min 0
_diffrn_reflns_number 8703
_diffrn_reflns_theta_max 34.88
_diffrn_reflns_theta_min 2.02
_diffrn_standards_decay_% 35.10
_diffrn_standards_interval_time 5400
_diffrn_standards_number 3
_exptl_absorpt_coefficient_mu 458.601
_exptl_absorpt_correction_type empirical
_exptl_crystal_colour green
_exptl_crystal_density_diffrn 2.014
_exptl_crystal_description block
_exptl_crystal_F_000 1056
_exptl_crystal_preparation 'growth temp 295 K'
_exptl_crystal_size_max 0.3
_exptl_crystal_size_mid 0.3
_exptl_crystal_size_min 0.2
_refine_diff_density_max 1.574
_refine_diff_density_min -3.294
_refine_ls_abs_structure_Flack 0
_refine_ls_extinction_coef .00000
_refine_ls_extinction_method Zachariasen
_refine_ls_goodness_of_fit_all 1.092
_refine_ls_goodness_of_fit_obs 1.26
_refine_ls_hydrogen_treatment 'temp. factor coupled'
_refine_ls_matrix_type block
_refine_ls_number_constraints 0
_refine_ls_number_parameters 156
_refine_ls_number_reflns 3082
_refine_ls_number_restraints 0
_refine_ls_R_factor_all .131
_refine_ls_R_factor_obs .037
_refine_ls_shift/esd_max .009
_refine_ls_shift/esd_mean .002
_refine_ls_structure_factor_coef F
_refine_ls_weighting_scheme sigma
_refine_ls_wR_factor_all .062
_refine_ls_wR_factor_obs .044
_reflns_d_resolution_high .621
_reflns_d_resolution_low 10.104
_reflns_limit_h_max 14
_reflns_limit_h_min -14
_reflns_limit_k_max 23
_reflns_limit_k_min 0
_reflns_limit_l_max 23
_reflns_limit_l_min 0
_reflns_number_observed 3086
_reflns_number_total 7900
_reflns_observed_criterion refl_observed_if_F____>_.000_sigma(F___)
_cod_data_source_file ic010784x_1.cif
_cod_data_source_block KTX79
_cod_original_cell_volume 1810.2(12)
_cod_original_sg_symbol_Hall -p_2yn
_cod_original_formula_sum 'C10 H24 N2 I2 Ni S2'
_cod_database_code 4317768

loop_
_symmetry_equiv_pos_as_xyz
+x,+y,+z
1/2-x,1/2+y,1/2-z
-x,-y,-z
1/2+x,1/2-y,1/2+z

loop_
_atom_site_aniso_label
_atom_site_aniso_U_11
_atom_site_aniso_U_22
_atom_site_aniso_U_33
_atom_site_aniso_U_12
_atom_site_aniso_U_13
_atom_site_aniso_U_23
I1 .0710(3) .03770(19) .0386(2) .01334(18) .00707(18) -.00508(16)
I2 .03747(19) .0602(3) .0426(2) .00484(17) .00264(15) -.00012(17)
NI1 .0306(3) .0289(3) .0257(3) .0008(2) .0071(2) .0002(2)
S1 .0523(8) .0352(7) .0459(8) .0041(6) .0184(7) .0082(6)
S2 .0535(9) .0435(8) .0538(9) -.0102(7) .0109(7) .0106(7)
N1 .029(2) .040(2) .043(2) .0043(18) .0069(19) -.000(2)
N2 .042(2) .052(3) .031(2) .003(2) .009(2) -.006(2)
C1 .050(4) .071(4) .090(5) -.020(3) .020(4) .020(4)
C2 .036(3) .073(4) .076(5) .002(3) .019(3) .012(4)
C3 .047(3) .069(4) .059(4) .002(3) -.008(3) -.021(3)
C4 .057(4) .071(4) .039(3) .009(3) .001(3) -.023(3)
C5 .061(4) .074(4) .050(4) -.000(3) .037(3) -.005(3)
C6 .085(5) .084(5) .066(5) -.015(4) .041(4) .007(4)
C7 .051(4) .049(3) .074(5) .013(3) -.007(3) .004(3)
C8 .071(4) .052(4) .051(4) .021(3) .019(3) -.013(3)
C9 .093(5) .056(4) .051(4) .022(4) .038(4) .013(3)
C10 .077(5) .066(5) .108(6) -.039(4) .006(5) .003(5)

loop_
_atom_site_label
_atom_site_fract_x
_atom_site_fract_y
_atom_site_fract_z
_atom_site_U_iso_or_equiv
_atom_site_thermal_displace_type
_atom_site_calc_flag
_atom_site_calc_attached_atom
I1 .35420(5) .82814(3) .39029(3) .0494(2) Uani ? ?
I2 .71436(4) .65065(3) .37232(3) .0473(2) Uani ? ?
NI1 .42010(7) .68950(4) .26541(4) .0281(3) Uani ? ?
S1 .33916(17) .55857(9) .35066(10) .0433(7) Uani ? ?
S2 .49948(18) .81826(10) .17684(11) .0501(8) Uani ? ?
N1 .1851(4) .6825(3) .1917(3) .038(2) Uani ? ?
N2 .4643(5) .6120(3) .1425(3) .041(2) Uani ? ?
C1 .1340(7) .5640(5) .3097(6) .069(4) Uani ? ?
C2 .0844(6) .6522(4) .2580(5) .060(4) Uani ? ?
C3 .1829(7) .6103(5) .1165(5) .060(4) Uani ? ?
C4 .3214(7) .6191(5) .0717(4) .057(3) Uani ? ?
C5 .5933(7) .6547(4) .1059(4) .058(4) Uani ? ?
C6 .5749(8) .7566(5) .0854(5) .075(5) Uani ? ?
C7 .1225(7) .7714(4) .1500(5) .060(4) Uani ? ?
C8 .5009(7) .5142(4) .1627(4) .057(3) Uani ? ?
C9 .3517(8) .5880(4) .4731(4) .064(4) Uani ? ?
C10 .6714(8) .8713(5) .2422(6) .085(5) Uani ? ?
H11 .1014(7) .5109(5) .2654(6) .093(5) Uiso ? ?
H12 .0803(7) .5577(5) .3647(6) .093(5) Uiso ? ?
H21 -.0225(6) .6428(4) .2171(5) .093(5) Uiso ? ?
H22 .0732(6) .7026(4) .3016(5) .093(5) Uiso ? ?
H31 .1805(7) .5454(5) .1446(5) .093(5) Uiso ? ?
H32 .0866(7) .6182(5) .0685(5) .093(5) Uiso ? ?
H41 .3258(7) .5683(5) .0228(4) .093(5) Uiso ? ?
H42 .3140(7) .6822(5) .0392(4) .093(5) Uiso ? ?
H51 .6993(7) .6510(4) .1599(4) .093(5) Uiso ? ?
H52 .6088(7) .6196(4) .0458(4) .093(5) Uiso ? ?
H61 .6785(8) .7860(5) .0837(5) .093(5) Uiso ? ?
H62 .4989(8) .7647(5) .0225(5) .093(5) Uiso ? ?
H71 .0154(7) .7647(4) .1198(5) .093(5) Uiso ? ?
H72 .1219(7) .8151(4) .2023(5) .093(5) Uiso ? ?
H73 .1919(7) .7917(4) .1077(5) .093(5) Uiso ? ?
H91 .3053(8) .6469(4) .4825(4) .093(5) Uiso ? ?
H92 .2989(8) .5445(4) .5078(4) .093(5) Uiso ? ?
H93 .4654(8) .5890(4) .4935(4) .093(5) Uiso ? ?
H81 .5184(7) .4808(4) .1065(4) .093(5) Uiso ? ?
H82 .5931(7) .5111(4) .2139(4) .093(5) Uiso ? ?
H83 .4181(7) .4830(4) .1867(4) .093(5) Uiso ? ?
H101 .7450(8) .8229(5) .2672(6) .093(5) Uiso ? ?
H102 .7145(8) .9143(5) .2025(6) .093(5) Uiso ? ?
H103 .6348(8) .9050(5) .2892(6) .093(5) Uiso ? ?

loop_
_atom_type_symbol
_atom_type_description
_atom_type_oxidation_number
_atom_type_number_in_cell
_atom_type_scat_dispersion_real
_atom_type_scat_dispersion_imag
_atom_type_scat_source
C ? 0 40 .002 .002 Int._Tables_Vol_IV_Tables_2.2B_and_2.3.1
H ? 0 96 0 0 Int._Tables_Vol_IV_Tables_2.2B_and_2.3.1
N ? 0 8 .004 .003 Int._Tables_Vol_IV_Tables_2.2B_and_2.3.1
I ? 0 8 -.726 1.812 Int._Tables_Vol_IV_Tables_2.2B_and_2.3.1
NI ? 0 4 .285 1.113 Int._Tables_Vol_IV_Tables_2.2B_and_2.3.1
S ? 0 8 .11 .124 Int._Tables_Vol_IV_Tables_2.2B_and_2.3.1

loop_
_diffrn_attenuator_code
_diffrn_attenuator_scale
? ?

loop_
_geom_angle_atom_site_label_1
_geom_angle_atom_site_label_2
_geom_angle_atom_site_label_3
_geom_angle
_geom_angle_site_symmetry_1
_geom_angle_site_symmetry_2
_geom_angle_site_symmetry_3
_geom_angle_publ_flag
C1 S1 C9 101.2(3) . . . ?
C6 S2 C10 101.5(4) . . . ?
C2 N1 C3 109.1(4) . . . ?
C2 N1 C7 106.9(4) . . . ?
C3 N1 C7 110.6(4) . . . ?
C4 N2 C5 110.4(4) . . . ?
C4 N2 C8 109.6(4) . . . ?
C5 N2 C8 108.2(5) . . . ?
S1 C1 C2 112.8(4) . . . ?
S1 C1 H11 109.4(6) . . . ?
S1 C1 H12 109.3(6) . . . ?
C2 C1 H11 107.8(7) . . . ?
C2 C1 H12 109.4(7) . . . ?
H11 C1 H12 108.1(9) . . . ?
N1 C2 C1 114.4(5) . . . ?
N1 C2 H21 105.6(7) . . . ?
N1 C2 H22 109.6(7) . . . ?
C1 C2 H21 109.3(6) . . . ?
C1 C2 H22 111.5(7) . . . ?
H21 C2 H22 106.0(7) . . . ?
N1 C3 C4 110.3(5) . . . ?
N1 C3 H31 110.4(7) . . . ?
N1 C3 H32 108.6(7) . . . ?
C4 C3 H31 109.0(7) . . . ?
C4 C3 H32 111.0(7) . . . ?
H31 C3 H32 107.5(8) . . . ?
N2 C4 C3 111.5(5) . . . ?
N2 C4 H41 107.0(6) . . . ?
N2 C4 H42 110.7(6) . . . ?
C3 C4 H41 111.9(7) . . . ?
C3 C4 H42 106.4(7) . . . ?
H41 C4 H42 109.3(8) . . . ?
N2 C5 C6 114.4(5) . . . ?
N2 C5 H51 110.1(6) . . . ?
N2 C5 H52 108.7(6) . . . ?
C6 C5 H51 103.5(6) . . . ?
C6 C5 H52 109.9(7) . . . ?
H51 C5 H52 110.0(8) . . . ?
S2 C6 C5 112.3(5) . . . ?
S2 C6 H61 105.4(6) . . . ?
S2 C6 H62 108.2(7) . . . ?
C5 C6 H61 110.2(7) . . . ?
C5 C6 H62 108.3(7) . . . ?
H61 C6 H62 112.5(9) . . . ?
N1 C7 H71 111.1(6) . . . ?
N1 C7 H72 107.3(6) . . . ?
N1 C7 H73 106.1(6) . . . ?
H71 C7 H72 105.6(8) . . . ?
H71 C7 H73 114.8(8) . . . ?
H72 C7 H73 111.8(8) . . . ?
N2 C8 H81 111.9(6) . . . ?
N2 C8 H82 108.3(6) . . . ?
N2 C8 H83 111.1(6) . . . ?
H81 C8 H82 111.1(8) . . . ?
H81 C8 H83 107.8(7) . . . ?
H82 C8 H83 106.6(8) . . . ?
S1 C9 H91 113.1(6) . . . ?
S1 C9 H92 113.5(6) . . . ?
S1 C9 H93 100.1(6) . . . ?
H91 C9 H92 103.9(9) . . . ?
H91 C9 H93 112.3(8) . . . ?
H92 C9 H93 114.4(8) . . . ?
S2 C10 H101 109.5(7) . . . ?
S2 C10 H102 110.4(7) . . . ?
S2 C10 H103 103.1(7) . . . ?
H101 C10 H102 111.5(10) . . . ?
H101 C10 H103 113.5(11) . . . ?
H102 C10 H103 108.5(10) . . . ?

loop_
_geom_bond_atom_site_label_1
_geom_bond_atom_site_label_2
_geom_bond_distance
_geom_bond_site_symmetry_1
_geom_bond_site_symmetry_2
_geom_bond_publ_flag
S1 C1 1.812(6) . . ?
S1 C9 1.797(6) . . ?
S2 C6 1.811(8) . . ?
S2 C10 1.813(7) . . ?
N1 C2 1.483(8) . . ?
N1 C3 1.500(8) . . ?
N1 C7 1.482(7) . . ?
N2 C4 1.482(7) . . ?
N2 C5 1.476(8) . . ?
N2 C8 1.465(7) . . ?
C1 C2 1.499(9) . . ?
C1 H11 1.004(10) . . ?
C1 H12 .998(11) . . ?
C2 H21 1.033(8) . . ?
C2 H22 .977(10) . . ?
C3 C4 1.489(9) . . ?
C3 H31 1.022(9) . . ?
C3 H32 1.005(8) . . ?
C4 H41 1.021(9) . . ?
C4 H42 1.021(9) . . ?
C5 C6 1.502(9) . . ?
C5 H51 1.110(8) . . ?
C5 H52 1.032(9) . . ?
C6 H61 1.016(11) . . ?
C6 H62 1.035(9) . . ?
C7 H71 .977(8) . . ?
C7 H72 .981(9) . . ?
C7 H73 .983(10) . . ?
C8 H81 .977(9) . . ?
C8 H82 1.000(8) . . ?
C8 H83 .975(9) . . ?
C9 H91 .964(9) . . ?
C9 H92 .971(10) . . ?
C9 H93 .998(10) . . ?
C10 H101 .979(10) . . ?
C10 H102 .966(11) . . ?
C10 H103 .936(12) . . ?

loop_
_geom_contact_atom_site_label_1
_geom_contact_atom_site_label_2
_geom_contact_distance
_geom_contact_site_symmetry_1
_geom_contact_site_symmetry_2
_geom_contact_publ_flag
? ? ? ? ? ?

loop_
_geom_torsion_atom_site_label_1
_geom_torsion_atom_site_label_2
_geom_torsion_atom_site_label_3
_geom_torsion_atom_site_label_4
_geom_torsion
_geom_torsion_site_symmetry_1
_geom_torsion_site_symmetry_2
_geom_torsion_site_symmetry_3
_geom_torsion_site_symmetry_4
_geom_torsion_publ_flag
? ? ? ? ? ? ? ? ? ?

loop_
_reflns_scale_group_code
_reflns_scale_meas_F
? 1.1094
